data_1564201
loop_
_publ_author_name
'Beagan, Daniel M.'
'Cabelof, Alyssa C.'
'Pink, Maren'
'Carta, Veronica'
'Gao, Xinfeng'
'Caulton, Kenneth G.'

_publ_section_title
;
 Nickel-mediated N--N bond formation and N2O liberation via nitrogen
 oxyanion reduction
;
_journal_name_full 'Chemical Science'
_journal_paper_doi 10.1039/D1SC02846D
_journal_year 2021
_chemical_formula_moiety '2(C22 H28 N4 Ni O6), 1.25(C H2 Cl2)'
_chemical_formula_sum 'C45.25 H58.5 Cl2.5 N8 Ni2 O12'
_chemical_formula_weight 1112.54
_space_group_crystal_system monoclinic
_space_group_IT_number 14
_space_group_name_Hall '-P 2ybc'
_space_group_name_H-M_alt 'P 1 21/c 1'
_atom_sites_solution_hydrogens geom
_audit_creation_date 2019-10-21
_audit_creation_method
;
Olex2 1.2
(compiled 2018.05.29 svn.r3508 for OlexSys, GUI svn.r5506)
;
_audit_update_record
;
2021-05-11 deposited with the CCDC.	2021-07-13 downloaded from the CCDC.
;
_cell_angle_alpha 90
_cell_angle_beta 97.521(4)
_cell_angle_gamma 90
_cell_formula_units_Z 4
_cell_length_a 14.981(2)
_cell_length_b 13.932(2)
_cell_length_c 25.176(3)
_cell_measurement_reflns_used 2463
_cell_measurement_temperature 100.0
_cell_measurement_theta_max 21.30
_cell_measurement_theta_min 2.47
_cell_volume 5209.4(12)
_computing_cell_refinement 'SAINT V8.38A (?, 2016)'
_computing_data_reduction 'SAINT V8.38A (?, 2016)'
_computing_molecular_graphics 'Olex2 (Dolomanov et al., 2009)'
_computing_publication_material 'Olex2 (Dolomanov et al., 2009)'
_computing_structure_refinement 'XL (Sheldrick, 2008)'
_computing_structure_solution 'SHELXT 2014/5 (Sheldrick, 2014)'
_diffrn_ambient_temperature 100.0
_diffrn_measured_fraction_theta_full 0.998
_diffrn_measured_fraction_theta_max 0.994
_diffrn_measurement_device_type 'Bruker VENTURE D8'
_diffrn_measurement_method '\f and \w scans'
_diffrn_radiation_type MoK\a
_diffrn_radiation_wavelength 0.71073
_diffrn_reflns_av_R_equivalents 0.1784
_diffrn_reflns_av_unetI/netI 0.1852
_diffrn_reflns_Laue_measured_fraction_full 0.998
_diffrn_reflns_Laue_measured_fraction_max 0.994
_diffrn_reflns_limit_h_max 19
_diffrn_reflns_limit_h_min -19
_diffrn_reflns_limit_k_max 18
_diffrn_reflns_limit_k_min -13
_diffrn_reflns_limit_l_max 33
_diffrn_reflns_limit_l_min -33
_diffrn_reflns_number 54924
_diffrn_reflns_point_group_measured_fraction_full 0.998
_diffrn_reflns_point_group_measured_fraction_max 0.994
_diffrn_reflns_theta_full 25.242
_diffrn_reflns_theta_max 28.319
_diffrn_reflns_theta_min 2.231
_diffrn_standards_number 0
_exptl_absorpt_coefficient_mu 0.917
_exptl_absorpt_correction_T_max 0.7457
_exptl_absorpt_correction_T_min 0.5949
_exptl_absorpt_correction_type multi-scan
_exptl_absorpt_process_details
'SADABS-2016/2 (Bruker,2016/2) was used for absorption correction. wR2(int) was 0.1157 before and 0.0819 after correction. The Ratio of minimum to maximum transmission is 0.7978. The \l/2 correction factor is Not present.'
_exptl_crystal_colour 'light green'
_exptl_crystal_colour_modifier light
_exptl_crystal_colour_primary green
_exptl_crystal_density_diffrn 1.419
_exptl_crystal_description plate
_exptl_crystal_F_000 2322
_exptl_crystal_preparation synthesized
_exptl_crystal_recrystallization_method 'vapour diffusion of dichloromethane into a cyclohexane solution'
_exptl_crystal_size_max 0.31
_exptl_crystal_size_mid 0.19
_exptl_crystal_size_min 0.09
_refine_diff_density_max 0.998
_refine_diff_density_min -0.994
_refine_diff_density_rms 0.131
_refine_ls_extinction_method none
_refine_ls_goodness_of_fit_ref 1.028
_refine_ls_hydrogen_treatment constr
_refine_ls_matrix_type full
_refine_ls_number_parameters 648
_refine_ls_number_reflns 12914
_refine_ls_number_restraints 630
_refine_ls_restrained_S_all 1.009
_refine_ls_R_factor_all 0.1601
_refine_ls_R_factor_gt 0.0942
_refine_ls_shift/su_max 0.001
_refine_ls_shift/su_mean 0.000
_refine_ls_structure_factor_coef Fsqd
_refine_ls_weighting_details 'w=1/[\s^2^(Fo^2^)+(0.0765P)^2^] where P=(Fo^2^+2Fc^2^)/3'
_refine_ls_weighting_scheme calc
_refine_ls_wR_factor_gt 0.1956
_refine_ls_wR_factor_ref 0.2307
_reflns_Friedel_coverage 0.000
_reflns_number_gt 7264
_reflns_number_total 12914
_reflns_threshold_expression 'I > 2\s(I)'
_cod_data_source_file d1sc02846d3.cif
_cod_data_source_block 19120_0m_a
_cod_original_formula_sum 'C45.25 H58.50 Cl2.50 N8 Ni2 O12'
_cod_database_code 1564201
_shelx_shelxl_version_number 2017/1
_shelx_space_group_comment
;
The symmetry employed for this shelxl refinement is uniquely defined
by the following loop, which should always be used as a source of
symmetry information in preference to the above space-group names.
They are only intended as comments.
;
_shelx_estimated_absorpt_t_max 0.922
_shelx_estimated_absorpt_t_min 0.764
_olex2_refinement_description
;
1. Fixed Uiso
 At 1.2 times of:
  All C(H) groups, All C(H,H) groups, All C(H,H,H,H) groups
 At 1.5 times of:
  All C(H,H,H) groups
2. Restrained distances
 Cl1-C1 \\sim Cl1A-C1
 with sigma of 0.01
 Cl2-C1 \\sim Cl2A-C1
 with sigma of 0.01
 Cl4-C2 \\sim Cl3-C2
 with sigma of 0.01
3. Uiso/Uaniso restraints and constraints
C21A \\sim C20A: within 2A with sigma of 0.01 and sigma for terminal atoms of
0.02
C7A \\sim C6A: within 2A with sigma of 0.01 and sigma for terminal atoms of 0.02
Uanis(Cl2A) = Uanis(Cl2)
Uanis(Cl1A) = Uanis(Cl1)
Uanis(Cl4) = Uanis(Cl3) = Uanis(C2)
Uanis(C7) = Uanis(C7A)
Uanis(C21) = Uanis(C21A)
4. Rigid body (RIGU) restrains
 All non-hydrogen atoms
 with sigma for 1-2 distances of 0.004 and sigma for 1-3 distances of 0.004
5. Others
 Sof(H1BC)=Sof(H1BD)=Sof(Cl2A)=Sof(Cl1A)=1-FVAR(1)
 Sof(Cl1)=Sof(Cl2)=Sof(H1AA)=Sof(H1AB)=FVAR(1)
 Fixed Sof: Cl3(0.25) Cl4(0.25) C2(0.25) H2A(0.25) H2B(0.25)
6.a Secondary CH2 refined with riding coordinates:
 C1(H1AA,H1AB), C1(H1BC,H1BD), C2(H2A,H2B)
6.b Aromatic/amide H refined with riding coordinates:
 C19(H19), C22(H22), C5(H5), C8(H8), C5A(H5A), C8A(H8A), C19A(H19A), C22A(H22A)
6.c Idealised Me refined as rotating group:
 C18A(H18D,H18E,H18F), C15(H15A,H15B,H15C), C24A(H24D,H24E,H24F), C10(H10A,
 H10B,H10C), C15A(H15D,H15E,H15F), C13(H13A,H13B,H13C), C24(H24A,H24B,H24C),
 C3A(H3AA,H3AB,H3AC), C18(H18A,H18B,H18C), C13A(H13D,H13E,H13F), C3(H3A,H3B,
 H3C), C7(H7A,H7B,H7C), C10A(H10D,H10E,H10F), C21(H21A,H21B,H21C), C7A(H7AA,
 H7AB,H7AC), C21A(H21D,H21E,H21F)
;
_olex2_date_sample_data_collection 2018-08-22
_olex2_date_sample_submission 2019-08-22
_olex2_submission_special_instructions 'No special instructions were received'

loop_
_space_group_symop_operation_xyz
'x, y, z'
'-x, y+1/2, -z+1/2'
'-x, -y, -z'
'x, -y-1/2, z-1/2'

loop_
_atom_site_label
_atom_site_type_symbol
_atom_site_fract_x
_atom_site_fract_y
_atom_site_fract_z
_atom_site_U_iso_or_equiv
_atom_site_adp_type
_atom_site_occupancy
_atom_site_site_symmetry_order
_atom_site_calc_flag
_atom_site_refinement_flags_posn
_atom_site_refinement_flags_adp
_atom_site_refinement_flags_occupancy
_atom_site_disorder_assembly
_atom_site_disorder_group
Ni1 Ni 0.29354(5) 0.59235(6) 0.24219(3) 0.01456(19) Uani 1 1 d . U . . .
Ni1A Ni 0.79641(5) 0.89096(5) 0.76497(3) 0.01430(18) Uani 1 1 d . U . . .
O5 O 0.2786(3) 0.5390(3) 0.16366(16) 0.0197(9) Uani 1 1 d . U . . .
O2 O 0.1630(3) 0.6488(3) 0.23328(16) 0.0197(9) Uani 1 1 d . U . . .
O2A O 0.7017(3) 0.7938(3) 0.78700(17) 0.0219(9) Uani 1 1 d . U . . .
O5A O 0.7096(3) 0.9868(3) 0.71948(16) 0.0210(9) Uani 1 1 d . U . . .
O4A O 0.8443(2) 1.0280(3) 0.75269(15) 0.0171(9) Uani 1 1 d . U . . .
O1A O 0.7343(3) 0.9217(3) 0.83347(16) 0.0240(10) Uani 1 1 d . U . . .
O1 O 0.1877(3) 0.5021(3) 0.25907(16) 0.0234(10) Uani 1 1 d . U . . .
O4 O 0.3792(3) 0.4846(3) 0.22605(16) 0.0231(10) Uani 1 1 d . U . . .
O6A O 0.7565(3) 1.1332(3) 0.70692(18) 0.0282(11) Uani 1 1 d . U . . .
O6 O 0.3749(3) 0.4298(4) 0.14367(18) 0.0322(12) Uani 1 1 d . U . . .
O3 O 0.0496(3) 0.5559(4) 0.24296(17) 0.0304(11) Uani 1 1 d . U . . .
N3A N 0.8453(3) 0.8256(3) 0.70272(18) 0.0138(10) Uani 1 1 d . U . . .
N4A N 0.9010(3) 0.8171(3) 0.80530(17) 0.0126(9) Uani 1 1 d . U . . .
O3A O 0.6389(3) 0.8179(4) 0.8583(2) 0.0393(13) Uani 1 1 d . U . . .
N4 N 0.3437(3) 0.6381(3) 0.31796(17) 0.0120(9) Uani 1 1 d . U . . .
N3 N 0.3675(3) 0.7050(4) 0.22403(18) 0.0157(10) Uani 1 1 d . U . . .
N1A N 0.6896(3) 0.8444(4) 0.8274(2) 0.0230(11) Uani 1 1 d . U . . .
N1 N 0.1313(3) 0.5680(4) 0.24535(19) 0.0206(11) Uani 1 1 d . U . . .
N2 N 0.3448(3) 0.4826(4) 0.1760(2) 0.0204(11) Uani 1 1 d . U . . .
N2A N 0.7692(3) 1.0529(4) 0.7258(2) 0.0205(11) Uani 1 1 d . U . . .
C12 C 0.4043(4) 0.7547(4) 0.2640(2) 0.0141(11) Uani 1 1 d . U . . .
C12A C 0.9151(4) 0.7725(4) 0.7171(2) 0.0154(11) Uani 1 1 d . U . . .
C14A C 0.9442(3) 0.7644(4) 0.7758(2) 0.0134(11) Uani 1 1 d . U . . .
C11A C 0.8079(4) 0.8299(4) 0.6466(2) 0.0149(11) Uani 1 1 d . U . . .
C16 C 0.3341(4) 0.5906(4) 0.3679(2) 0.0139(11) Uani 1 1 d . U . . .
C14 C 0.3888(4) 0.7164(4) 0.3178(2) 0.0154(11) Uani 1 1 d . U . . .
C16A C 0.9164(4) 0.8105(4) 0.8627(2) 0.0147(11) Uani 1 1 d . U . . .
C9 C 0.4624(4) 0.6899(5) 0.1528(2) 0.0205(13) Uani 1 1 d . U . . .
C4 C 0.3229(4) 0.7821(4) 0.1364(2) 0.0167(12) Uani 1 1 d . U . . .
C23 C 0.2578(4) 0.6091(4) 0.3933(2) 0.0193(12) Uani 1 1 d . U . . .
C11 C 0.3853(4) 0.7287(4) 0.1697(2) 0.0161(12) Uani 1 1 d . U . . .
C19 C 0.3902(4) 0.4812(5) 0.4374(2) 0.0258(14) Uani 1 1 d . U . . .
H19 H 0.435326 0.437714 0.452569 0.031 Uiso 1 1 calc R . . . .
C18A C 0.9787(4) 0.9812(4) 0.8633(2) 0.0238(14) Uani 1 1 d . U . . .
H18D H 1.005862 0.963653 0.831256 0.036 Uiso 1 1 calc GR . . . .
H18E H 1.022116 1.018191 0.887639 0.036 Uiso 1 1 calc GR . . . .
H18F H 0.924758 1.020018 0.852840 0.036 Uiso 1 1 calc GR . . . .
C23A C 0.8928(4) 0.7291(4) 0.8890(2) 0.0189(12) Uani 1 1 d . U . . .
C17A C 0.9533(4) 0.8913(4) 0.8912(2) 0.0203(12) Uani 1 1 d . U . . .
C22 C 0.2505(4) 0.5600(5) 0.4413(2) 0.0229(13) Uani 1 1 d . U . . .
H22 H 0.198496 0.570197 0.458545 0.027 Uiso 1 1 calc R . . . .
C15 C 0.4307(4) 0.7682(5) 0.3667(2) 0.0235(14) Uani 1 1 d . U . . .
H15A H 0.495691 0.774199 0.365753 0.035 Uiso 1 1 calc GR . . . .
H15B H 0.420076 0.732041 0.398677 0.035 Uiso 1 1 calc GR . . . .
H15C H 0.404012 0.832221 0.367802 0.035 Uiso 1 1 calc GR . . . .
C17 C 0.4004(4) 0.5267(4) 0.3890(2) 0.0197(12) Uani 1 1 d . U . . .
C5 C 0.3390(4) 0.7960(5) 0.0838(2) 0.0236(14) Uani 1 1 d . U . . .
H5 H 0.297926 0.833736 0.060592 0.028 Uiso 1 1 calc R . . . .
C24A C 0.8496(4) 0.6420(5) 0.8594(2) 0.0245(14) Uani 1 1 d . U . . .
H24D H 0.815249 0.662585 0.825533 0.037 Uiso 1 1 calc GR . . . .
H24E H 0.809088 0.610549 0.881607 0.037 Uiso 1 1 calc GR . . . .
H24F H 0.896624 0.596810 0.852148 0.037 Uiso 1 1 calc GR . . . .
C4A C 0.7420(4) 0.7623(4) 0.6286(2) 0.0203(13) Uani 1 1 d . U . . .
C10 C 0.5323(4) 0.6369(5) 0.1892(3) 0.0295(16) Uani 1 1 d . U . . .
H10A H 0.504732 0.581089 0.204345 0.044 Uiso 1 1 calc GR . . . .
H10B H 0.557875 0.679425 0.218307 0.044 Uiso 1 1 calc GR . . . .
H10C H 0.580157 0.615312 0.168963 0.044 Uiso 1 1 calc GR . . . .
C8 C 0.4742(4) 0.7053(5) 0.0993(2) 0.0256(15) Uani 1 1 d . U . . .
H8 H 0.526090 0.679484 0.086533 0.031 Uiso 1 1 calc R . . . .
C5A C 0.7049(4) 0.7672(5) 0.5750(2) 0.0273(15) Uani 1 1 d . U . . .
H5A H 0.661507 0.720546 0.561598 0.033 Uiso 1 1 calc R . . . .
C15A C 1.0190(4) 0.6961(5) 0.7945(2) 0.0215(13) Uani 1 1 d . U . . .
H15D H 1.032144 0.698890 0.833609 0.032 Uiso 1 1 calc GR . . . .
H15E H 1.072903 0.713952 0.778534 0.032 Uiso 1 1 calc GR . . . .
H15F H 1.000825 0.630719 0.783461 0.032 Uiso 1 1 calc GR . . . .
C20 C 0.3153(5) 0.4978(5) 0.4643(2) 0.0272(14) Uani 1 1 d . U . . .
C6A C 0.7285(5) 0.8368(5) 0.5407(3) 0.0322(16) Uani 1 1 d . U . . .
C8A C 0.7925(4) 0.9031(6) 0.5602(2) 0.0336(17) Uani 1 1 d . U . . .
H8A H 0.809036 0.951595 0.536832 0.040 Uiso 1 1 calc R . . . .
C13 C 0.4610(4) 0.8404(5) 0.2610(2) 0.0238(14) Uani 1 1 d . U . . .
H13A H 0.467093 0.853891 0.223403 0.036 Uiso 1 1 calc GR . . . .
H13B H 0.520688 0.828822 0.280949 0.036 Uiso 1 1 calc GR . . . .
H13C H 0.432995 0.895429 0.276493 0.036 Uiso 1 1 calc GR . . . .
C9A C 0.8343(4) 0.9015(5) 0.6134(2) 0.0266(14) Uani 1 1 d . U . . .
C24 C 0.1891(4) 0.6808(5) 0.3716(2) 0.0250(14) Uani 1 1 d . U . . .
H24A H 0.171527 0.668939 0.333284 0.038 Uiso 1 1 calc GR . . . .
H24B H 0.214285 0.745524 0.376717 0.038 Uiso 1 1 calc GR . . . .
H24C H 0.136111 0.675064 0.390464 0.038 Uiso 1 1 calc GR . . . .
C3A C 0.7141(4) 0.6844(5) 0.6647(2) 0.0263(15) Uani 1 1 d . U . . .
H3AA H 0.761784 0.635961 0.670655 0.039 Uiso 1 1 calc GR . . . .
H3AB H 0.658439 0.654225 0.647728 0.039 Uiso 1 1 calc GR . . . .
H3AC H 0.703891 0.712432 0.699061 0.039 Uiso 1 1 calc GR . . . .
C18 C 0.4812(4) 0.5039(5) 0.3607(2) 0.0251(14) Uani 1 1 d . U . . .
H18A H 0.519065 0.561169 0.360281 0.038 Uiso 1 1 calc GR . . . .
H18B H 0.460525 0.483868 0.323813 0.038 Uiso 1 1 calc GR . . . .
H18C H 0.516091 0.451948 0.379659 0.038 Uiso 1 1 calc GR . . . .
C19A C 0.9652(5) 0.8854(5) 0.9467(2) 0.0279(15) Uani 1 1 d . U . . .
H19A H 0.989855 0.939268 0.966645 0.033 Uiso 1 1 calc R . . . .
C6 C 0.4136(4) 0.7563(5) 0.0642(2) 0.0246(14) Uani 1 1 d . U . . .
C13A C 0.9652(5) 0.7177(5) 0.6789(2) 0.0295(16) Uani 1 1 d . U . . .
H13D H 0.936707 0.728536 0.642112 0.044 Uiso 1 1 calc GR . . . .
H13E H 0.963903 0.649027 0.687211 0.044 Uiso 1 1 calc GR . . . .
H13F H 1.027846 0.739822 0.682538 0.044 Uiso 1 1 calc GR . . . .
C3 C 0.2408(4) 0.8268(5) 0.1557(3) 0.0295(16) Uani 1 1 d . U . . .
H3A H 0.258106 0.886657 0.174757 0.044 Uiso 1 1 calc GR . . . .
H3B H 0.215713 0.782185 0.179992 0.044 Uiso 1 1 calc GR . . . .
H3C H 0.195454 0.840409 0.124938 0.044 Uiso 1 1 calc GR . . . .
C20A C 0.9430(5) 0.8050(5) 0.9743(3) 0.0327(16) Uani 1 1 d . U . . .
C22A C 0.9066(5) 0.7278(5) 0.9447(2) 0.0293(16) Uani 1 1 d . U . . .
H22A H 0.890490 0.672019 0.962915 0.035 Uiso 1 1 calc R . . . .
C7 C 0.4274(5) 0.7685(6) 0.0065(3) 0.0471(15) Uani 1 1 d . U . . .
H7A H 0.424983 0.836834 -0.002766 0.071 Uiso 1 1 calc GR . . . .
H7B H 0.379883 0.734143 -0.016449 0.071 Uiso 1 1 calc GR . . . .
H7C H 0.486221 0.742337 0.001030 0.071 Uiso 1 1 calc GR . . . .
C10A C 0.9065(5) 0.9739(6) 0.6323(3) 0.0393(19) Uani 1 1 d . U . . .
H10D H 0.890610 1.007335 0.663969 0.059 Uiso 1 1 calc GR . . . .
H10E H 0.911444 1.020575 0.603657 0.059 Uiso 1 1 calc GR . . . .
H10F H 0.964183 0.940875 0.641342 0.059 Uiso 1 1 calc GR . . . .
C21 C 0.3049(6) 0.4461(5) 0.5163(3) 0.0440(15) Uani 1 1 d . U . . .
H21A H 0.306614 0.492938 0.545465 0.066 Uiso 1 1 calc GR . . . .
H21B H 0.354171 0.399959 0.524548 0.066 Uiso 1 1 calc GR . . . .
H21C H 0.247197 0.411949 0.512493 0.066 Uiso 1 1 calc GR . . . .
C7A C 0.6861(5) 0.8419(6) 0.4829(3) 0.0471(15) Uani 1 1 d . U . . .
H7AA H 0.701916 0.784260 0.463904 0.071 Uiso 1 1 calc GR . . . .
H7AB H 0.708383 0.898888 0.465945 0.071 Uiso 1 1 calc GR . . . .
H7AC H 0.620499 0.845994 0.481366 0.071 Uiso 1 1 calc GR . . . .
C21A C 0.9566(6) 0.8024(6) 1.0349(3) 0.0440(15) Uani 1 1 d . U . . .
H21D H 1.016318 0.827977 1.048196 0.066 Uiso 1 1 calc GR . . . .
H21E H 0.952044 0.736054 1.047099 0.066 Uiso 1 1 calc GR . . . .
H21F H 0.910334 0.841626 1.048556 0.066 Uiso 1 1 calc GR . . . .
Cl1 Cl 0.1913(3) 0.8230(3) 0.48612(15) 0.0741(13) Uani 0.772(4) 1 d D U P A 1
Cl2 Cl 0.0865(2) 0.9467(2) 0.54416(14) 0.0691(10) Uani 0.772(4) 1 d D U P A 1
C1 C 0.1876(7) 0.8833(7) 0.5492(4) 0.073(3) Uani 1 1 d D U . . .
H1AA H 0.190654 0.835883 0.578651 0.087 Uiso 0.772(4) 1 calc R . P A 1
H1AB H 0.239268 0.927770 0.556620 0.087 Uiso 0.772(4) 1 calc R . P A 1
H1BC H 0.204957 0.950794 0.543789 0.087 Uiso 0.228(4) 1 calc R . P A 2
H1BD H 0.241033 0.848860 0.567165 0.087 Uiso 0.228(4) 1 calc R . P A 2
Cl2A Cl 0.0973(7) 0.8791(8) 0.5910(4) 0.0691(10) Uani 0.228(4) 1 d D U P A 2
Cl1A Cl 0.1518(11) 0.8296(14) 0.4868(5) 0.0741(13) Uani 0.228(4) 1 d D U P A 2
Cl3 Cl 0.3979(7) 0.9917(8) 0.4368(4) 0.070(2) Uani 0.25 1 d D U P B -1
Cl4 Cl 0.5509(7) 1.0135(8) 0.5211(4) 0.070(2) Uani 0.25 1 d D U P B -1
C2 C 0.5093(18) 0.979(3) 0.4581(12) 0.070(2) Uani 0.25 1 d D U P B -1
H2A H 0.542499 1.014505 0.432943 0.083 Uiso 0.25 1 calc R . P B -1
H2B H 0.524255 0.909961 0.454599 0.083 Uiso 0.25 1 calc R . P B -1

loop_
_atom_site_aniso_label
_atom_site_aniso_U_11
_atom_site_aniso_U_22
_atom_site_aniso_U_33
_atom_site_aniso_U_23
_atom_site_aniso_U_13
_atom_site_aniso_U_12
Ni1 0.0125(4) 0.0208(4) 0.0097(3) -0.0011(3) -0.0010(3) -0.0008(3)
Ni1A 0.0130(4) 0.0190(4) 0.0108(4) -0.0012(3) 0.0006(3) 0.0005(3)
O5 0.015(2) 0.029(3) 0.014(2) 0.0000(17) -0.0014(17) 0.0020(17)
O2 0.0135(19) 0.028(2) 0.017(2) -0.0023(18) -0.0010(17) 0.0013(17)
O2A 0.019(2) 0.026(3) 0.021(2) -0.0044(17) 0.0069(18) -0.0012(18)
O5A 0.016(2) 0.026(2) 0.020(2) 0.0015(18) 0.0003(18) -0.0042(17)
O4A 0.0114(18) 0.024(2) 0.015(2) 0.0009(17) 0.0011(16) 0.0027(16)
O1A 0.028(2) 0.024(2) 0.021(2) -0.0036(18) 0.0068(19) -0.0013(18)
O1 0.020(2) 0.028(3) 0.020(2) 0.0009(18) -0.0024(19) 0.0005(17)
O4 0.017(2) 0.032(3) 0.019(2) -0.0051(18) -0.0056(18) 0.0031(18)
O6A 0.030(2) 0.025(3) 0.030(3) 0.0102(19) 0.006(2) 0.0054(19)
O6 0.028(2) 0.042(3) 0.026(3) -0.018(2) 0.006(2) 0.005(2)
O3 0.015(2) 0.056(3) 0.020(2) -0.008(2) 0.0015(19) -0.005(2)
N3A 0.013(2) 0.018(3) 0.010(2) -0.0005(18) -0.0006(18) -0.0041(18)
N4A 0.014(2) 0.016(3) 0.007(2) 0.0014(17) -0.0001(18) -0.0037(18)
O3A 0.039(3) 0.046(3) 0.039(3) 0.006(2) 0.027(2) -0.003(2)
N4 0.008(2) 0.023(3) 0.004(2) 0.0004(17) 0.0001(17) 0.0043(17)
N3 0.014(2) 0.023(3) 0.010(2) 0.0021(18) -0.0010(19) 0.0025(19)
N1A 0.019(3) 0.026(3) 0.026(3) 0.001(2) 0.010(2) 0.003(2)
N1 0.020(2) 0.030(3) 0.012(2) 0.000(2) 0.000(2) 0.001(2)
N2 0.017(2) 0.027(3) 0.016(2) -0.003(2) 0.000(2) -0.001(2)
N2A 0.019(2) 0.024(3) 0.018(3) 0.002(2) 0.003(2) 0.001(2)
C12 0.011(3) 0.017(3) 0.013(2) -0.003(2) -0.002(2) 0.000(2)
C12A 0.012(3) 0.019(3) 0.015(3) -0.004(2) 0.000(2) -0.002(2)
C14A 0.010(2) 0.019(3) 0.010(2) -0.005(2) -0.002(2) -0.003(2)
C11A 0.014(3) 0.024(3) 0.007(2) -0.003(2) 0.003(2) 0.000(2)
C16 0.016(3) 0.017(3) 0.008(2) -0.004(2) -0.001(2) -0.006(2)
C14 0.015(3) 0.020(3) 0.010(2) 0.000(2) -0.002(2) 0.004(2)
C16A 0.015(3) 0.022(3) 0.007(2) -0.001(2) -0.001(2) -0.001(2)
C9 0.010(3) 0.039(4) 0.013(3) 0.002(2) 0.003(2) 0.001(2)
C4 0.012(3) 0.024(3) 0.014(3) 0.000(2) -0.002(2) -0.002(2)
C23 0.015(3) 0.027(4) 0.016(3) -0.007(2) 0.003(2) -0.004(2)
C11 0.018(3) 0.024(3) 0.008(2) 0.000(2) 0.003(2) 0.000(2)
C19 0.035(3) 0.026(4) 0.014(3) 0.001(2) -0.001(3) -0.002(3)
C18A 0.035(4) 0.024(3) 0.012(3) -0.005(2) 0.000(3) -0.003(3)
C23A 0.018(3) 0.020(3) 0.017(3) -0.001(2) -0.002(2) -0.001(2)
C17A 0.023(3) 0.023(3) 0.015(3) -0.005(2) 0.002(2) 0.001(2)
C22 0.025(3) 0.028(4) 0.016(3) -0.003(2) 0.004(3) -0.006(2)
C15 0.027(3) 0.029(4) 0.014(3) 0.001(2) -0.003(3) -0.003(3)
C17 0.020(3) 0.022(3) 0.017(3) 0.000(2) 0.001(2) -0.001(2)
C5 0.019(3) 0.036(4) 0.016(3) 0.000(3) 0.000(2) 0.005(3)
C24A 0.030(3) 0.024(4) 0.019(3) -0.002(3) 0.003(3) -0.005(3)
C4A 0.021(3) 0.021(3) 0.017(3) 0.001(2) -0.003(2) -0.004(2)
C10 0.016(3) 0.053(5) 0.020(3) 0.005(3) 0.005(3) 0.009(3)
C8 0.022(3) 0.041(4) 0.015(3) 0.001(3) 0.004(2) 0.011(3)
C5A 0.025(3) 0.039(4) 0.016(3) -0.004(3) -0.004(3) -0.010(3)
C15A 0.018(3) 0.029(4) 0.016(3) -0.002(3) -0.003(3) 0.005(2)
C20 0.041(4) 0.030(4) 0.011(3) 0.003(2) 0.003(3) -0.011(3)
C6A 0.033(4) 0.049(4) 0.012(3) 0.001(3) -0.007(3) -0.010(3)
C8A 0.032(4) 0.054(5) 0.013(3) 0.010(3) -0.001(3) -0.015(3)
C13 0.029(3) 0.035(4) 0.007(3) -0.003(2) 0.000(3) -0.013(3)
C9A 0.032(3) 0.031(4) 0.016(3) 0.000(2) 0.001(3) -0.007(3)
C24 0.016(3) 0.040(4) 0.020(3) -0.001(3) 0.005(3) 0.005(3)
C3A 0.038(4) 0.023(4) 0.017(3) 0.002(2) -0.001(3) -0.008(3)
C18 0.021(3) 0.034(4) 0.020(3) 0.007(3) 0.001(3) 0.003(3)
C19A 0.044(4) 0.023(3) 0.015(3) -0.010(2) -0.003(3) -0.003(3)
C6 0.020(3) 0.044(4) 0.009(3) 0.001(3) -0.001(2) 0.005(3)
C13A 0.034(4) 0.043(5) 0.011(3) -0.009(3) 0.004(3) 0.010(3)
C3 0.028(3) 0.040(4) 0.023(3) 0.009(3) 0.012(3) 0.014(3)
C20A 0.055(4) 0.029(4) 0.012(3) -0.001(2) 0.000(3) -0.007(3)
C22A 0.050(4) 0.024(4) 0.012(3) 0.003(2) 0.001(3) -0.007(3)
C7 0.050(3) 0.077(5) 0.013(2) 0.008(2) 0.002(2) -0.008(3)
C10A 0.045(4) 0.057(5) 0.016(3) 0.000(3) 0.005(3) -0.023(4)
C21 0.078(4) 0.040(3) 0.014(2) 0.005(2) 0.003(3) -0.015(3)
C7A 0.050(3) 0.077(5) 0.013(2) 0.008(2) 0.002(2) -0.008(3)
C21A 0.078(4) 0.040(3) 0.014(2) 0.005(2) 0.003(3) -0.015(3)
Cl1 0.084(3) 0.075(2) 0.0512(16) -0.0158(13) -0.037(2) 0.038(3)
Cl2 0.077(2) 0.065(2) 0.072(2) -0.0257(16) 0.0346(18) -0.0169(16)
C1 0.090(7) 0.073(7) 0.053(6) -0.022(5) 0.003(5) 0.006(5)
Cl2A 0.077(2) 0.065(2) 0.072(2) -0.0257(16) 0.0346(18) -0.0169(16)
Cl1A 0.084(3) 0.075(2) 0.0512(16) -0.0158(13) -0.037(2) 0.038(3)
Cl3 0.069(5) 0.075(5) 0.065(5) -0.012(4) 0.008(4) 0.021(4)
Cl4 0.069(5) 0.075(5) 0.065(5) -0.012(4) 0.008(4) 0.021(4)
C2 0.069(5) 0.075(5) 0.065(5) -0.012(4) 0.008(4) 0.021(4)

loop_
_atom_type_symbol
_atom_type_description
_atom_type_scat_dispersion_real
_atom_type_scat_dispersion_imag
_atom_type_scat_source
C C 0.0033 0.0016 'International Tables Vol C Tables 4.2.6.8 and 6.1.1.4'
H H 0.0000 0.0000 'International Tables Vol C Tables 4.2.6.8 and 6.1.1.4'
Cl Cl 0.1484 0.1585 'International Tables Vol C Tables 4.2.6.8 and 6.1.1.4'
N N 0.0061 0.0033 'International Tables Vol C Tables 4.2.6.8 and 6.1.1.4'
Ni Ni 0.3393 1.1124 'International Tables Vol C Tables 4.2.6.8 and 6.1.1.4'
O O 0.0106 0.0060 'International Tables Vol C Tables 4.2.6.8 and 6.1.1.4'

loop_
_geom_angle_atom_site_label_1
_geom_angle_atom_site_label_2
_geom_angle_atom_site_label_3
_geom_angle
_geom_angle_site_symmetry_1
_geom_angle_site_symmetry_3
_geom_angle_publ_flag
O5 Ni1 O1 89.33(16) . . ?
O2 Ni1 O5 92.82(15) . . ?
O2 Ni1 O1 61.89(16) . . ?
O4 Ni1 O5 62.97(16) . . ?
O4 Ni1 O2 148.69(16) . . ?
O4 Ni1 O1 96.32(17) . . ?
O4 Ni1 N4 104.39(17) . . ?
N4 Ni1 O5 164.78(16) . . ?
N4 Ni1 O2 101.87(16) . . ?
N4 Ni1 O1 101.00(17) . . ?
N3 Ni1 O5 93.24(17) . . ?
N3 Ni1 O2 102.59(18) . . ?
N3 Ni1 O1 164.40(18) . . ?
N3 Ni1 O4 98.56(18) . . ?
N3 Ni1 N4 79.83(18) . . ?
O2A Ni1A O5A 99.43(16) . . ?
O2A Ni1A O1A 61.73(16) . . ?
O5A Ni1A O1A 90.52(16) . . ?
O4A Ni1A O2A 153.60(16) . . ?
O4A Ni1A O5A 62.27(15) . . ?
O4A Ni1A O1A 97.66(16) . . ?
N3A Ni1A O2A 103.91(17) . . ?
N3A Ni1A O5A 97.14(17) . . ?
N3A Ni1A O4A 97.51(17) . . ?
N3A Ni1A O1A 164.82(18) . . ?
N3A Ni1A N4A 80.01(18) . . ?
N4A Ni1A O2A 92.60(17) . . ?
N4A Ni1A O5A 167.97(17) . . ?
N4A Ni1A O4A 106.31(17) . . ?
N4A Ni1A O1A 95.05(17) . . ?
N2 O5 Ni1 90.3(3) . . ?
N1 O2 Ni1 90.9(3) . . ?
N1A O2A Ni1A 91.5(3) . . ?
N2A O5A Ni1A 91.1(3) . . ?
N2A O4A Ni1A 91.8(3) . . ?
N1A O1A Ni1A 90.6(3) . . ?
N1 O1 Ni1 90.3(3) . . ?
N2 O4 Ni1 91.6(3) . . ?
C12A N3A Ni1A 113.6(4) . . ?
C12A N3A C11A 119.4(5) . . ?
C11A N3A Ni1A 127.0(4) . . ?
C14A N4A Ni1A 114.6(4) . . ?
C14A N4A C16A 121.3(5) . . ?
C16A N4A Ni1A 123.2(4) . . ?
C16 N4 Ni1 126.8(4) . . ?
C14 N4 Ni1 112.9(4) . . ?
C14 N4 C16 120.3(5) . . ?
C12 N3 Ni1 115.8(4) . . ?
C12 N3 C11 119.9(5) . . ?
C11 N3 Ni1 124.2(4) . . ?
O1A N1A O2A 116.2(5) . . ?
O3A N1A O2A 120.8(5) . . ?
O3A N1A O1A 123.0(5) . . ?
O1 N1 O2 116.8(5) . . ?
O3 N1 O2 120.7(5) . . ?
O3 N1 O1 122.6(5) . . ?
O5 N2 O4 115.0(5) . . ?
O6 N2 O5 123.5(5) . . ?
O6 N2 O4 121.6(5) . . ?
O5A N2A O4A 114.9(5) . . ?
O6A N2A O5A 122.8(5) . . ?
O6A N2A O4A 122.3(5) . . ?
N3 C12 C14 114.5(5) . . ?
N3 C12 C13 125.9(5) . . ?
C13 C12 C14 119.6(5) . . ?
N3A C12A C14A 116.2(5) . . ?
N3A C12A C13A 124.4(5) . . ?
C14A C12A C13A 119.3(5) . . ?
N4A C14A C12A 115.3(5) . . ?
N4A C14A C15A 126.7(5) . . ?
C12A C14A C15A 117.9(5) . . ?
C4A C11A N3A 117.1(5) . . ?
C9A C11A N3A 120.7(5) . . ?
C9A C11A C4A 122.2(5) . . ?
C23 C16 N4 119.5(5) . . ?
C17 C16 N4 118.6(5) . . ?
C17 C16 C23 121.9(5) . . ?
N4 C14 C12 116.7(5) . . ?
N4 C14 C15 124.9(5) . . ?
C15 C14 C12 118.3(5) . . ?
C23A C16A N4A 121.2(5) . . ?
C23A C16A C17A 121.3(5) . . ?
C17A C16A N4A 117.5(5) . . ?
C11 C9 C10 123.2(5) . . ?
C11 C9 C8 116.7(5) . . ?
C8 C9 C10 120.1(5) . . ?
C11 C4 C5 117.6(5) . . ?
C11 C4 C3 122.5(5) . . ?
C5 C4 C3 119.9(5) . . ?
C16 C23 C22 117.5(6) . . ?
C16 C23 C24 121.5(5) . . ?
C22 C23 C24 121.0(5) . . ?
C9 C11 N3 117.2(5) . . ?
C4 C11 N3 119.7(5) . . ?
C4 C11 C9 123.0(5) . . ?
C17 C19 H19 119.0 . . ?
C17 C19 C20 122.0(6) . . ?
C20 C19 H19 119.0 . . ?
H18D C18A H18E 109.5 . . ?
H18D C18A H18F 109.5 . . ?
H18E C18A H18F 109.5 . . ?
C17A C18A H18D 109.5 . . ?
C17A C18A H18E 109.5 . . ?
C17A C18A H18F 109.5 . . ?
C16A C23A C24A 122.6(5) . . ?
C16A C23A C22A 118.7(6) . . ?
C22A C23A C24A 118.7(6) . . ?
C16A C17A C18A 122.2(5) . . ?
C19A C17A C16A 117.2(6) . . ?
C19A C17A C18A 120.6(5) . . ?
C23 C22 H22 118.7 . . ?
C20 C22 C23 122.6(6) . . ?
C20 C22 H22 118.7 . . ?
C14 C15 H15A 109.5 . . ?
C14 C15 H15B 109.5 . . ?
C14 C15 H15C 109.5 . . ?
H15A C15 H15B 109.5 . . ?
H15A C15 H15C 109.5 . . ?
H15B C15 H15C 109.5 . . ?
C16 C17 C19 118.0(6) . . ?
C16 C17 C18 122.0(5) . . ?
C19 C17 C18 120.0(6) . . ?
C4 C5 H5 119.0 . . ?
C4 C5 C6 122.0(6) . . ?
C6 C5 H5 119.0 . . ?
C23A C24A H24D 109.5 . . ?
C23A C24A H24E 109.5 . . ?
C23A C24A H24F 109.5 . . ?
H24D C24A H24E 109.5 . . ?
H24D C24A H24F 109.5 . . ?
H24E C24A H24F 109.5 . . ?
C11A C4A C3A 121.9(5) . . ?
C5A C4A C11A 117.3(6) . . ?
C5A C4A C3A 120.8(6) . . ?
C9 C10 H10A 109.5 . . ?
C9 C10 H10B 109.5 . . ?
C9 C10 H10C 109.5 . . ?
H10A C10 H10B 109.5 . . ?
H10A C10 H10C 109.5 . . ?
H10B C10 H10C 109.5 . . ?
C9 C8 H8 118.6 . . ?
C6 C8 C9 122.7(6) . . ?
C6 C8 H8 118.6 . . ?
C4A C5A H5A 118.6 . . ?
C6A C5A C4A 122.7(6) . . ?
C6A C5A H5A 118.6 . . ?
C14A C15A H15D 109.5 . . ?
C14A C15A H15E 109.5 . . ?
C14A C15A H15F 109.5 . . ?
H15D C15A H15E 109.5 . . ?
H15D C15A H15F 109.5 . . ?
H15E C15A H15F 109.5 . . ?
C19 C20 C21 121.0(7) . . ?
C22 C20 C19 117.9(6) . . ?
C22 C20 C21 121.0(6) . . ?
C5A C6A C7A 121.9(6) . . ?
C8A C6A C5A 118.3(6) . . ?
C8A C6A C7A 119.8(6) . . ?
C6A C8A H8A 118.9 . . ?
C6A C8A C9A 122.3(6) . . ?
C9A C8A H8A 118.9 . . ?
C12 C13 H13A 109.5 . . ?
C12 C13 H13B 109.5 . . ?
C12 C13 H13C 109.5 . . ?
H13A C13 H13B 109.5 . . ?
H13A C13 H13C 109.5 . . ?
H13B C13 H13C 109.5 . . ?
C11A C9A C8A 117.2(6) . . ?
C11A C9A C10A 122.6(6) . . ?
C8A C9A C10A 120.1(6) . . ?
C23 C24 H24A 109.5 . . ?
C23 C24 H24B 109.5 . . ?
C23 C24 H24C 109.5 . . ?
H24A C24 H24B 109.5 . . ?
H24A C24 H24C 109.5 . . ?
H24B C24 H24C 109.5 . . ?
C4A C3A H3AA 109.5 . . ?
C4A C3A H3AB 109.5 . . ?
C4A C3A H3AC 109.5 . . ?
H3AA C3A H3AB 109.5 . . ?
H3AA C3A H3AC 109.5 . . ?
H3AB C3A H3AC 109.5 . . ?
C17 C18 H18A 109.5 . . ?
C17 C18 H18B 109.5 . . ?
C17 C18 H18C 109.5 . . ?
H18A C18 H18B 109.5 . . ?
H18A C18 H18C 109.5 . . ?
H18B C18 H18C 109.5 . . ?
C17A C19A H19A 118.5 . . ?
C20A C19A C17A 123.0(6) . . ?
C20A C19A H19A 118.5 . . ?
C5 C6 C7 121.1(6) . . ?
C8 C6 C5 118.0(5) . . ?
C8 C6 C7 121.0(6) . . ?
C12A C13A H13D 109.5 . . ?
C12A C13A H13E 109.5 . . ?
C12A C13A H13F 109.5 . . ?
H13D C13A H13E 109.5 . . ?
H13D C13A H13F 109.5 . . ?
H13E C13A H13F 109.5 . . ?
C4 C3 H3A 109.5 . . ?
C4 C3 H3B 109.5 . . ?
C4 C3 H3C 109.5 . . ?
H3A C3 H3B 109.5 . . ?
H3A C3 H3C 109.5 . . ?
H3B C3 H3C 109.5 . . ?
C19A C20A C21A 121.1(6) . . ?
C22A C20A C19A 117.7(6) . . ?
C22A C20A C21A 121.2(6) . . ?
C23A C22A H22A 119.0 . . ?
C20A C22A C23A 122.0(6) . . ?
C20A C22A H22A 119.0 . . ?
C6 C7 H7A 109.5 . . ?
C6 C7 H7B 109.5 . . ?
C6 C7 H7C 109.5 . . ?
H7A C7 H7B 109.5 . . ?
H7A C7 H7C 109.5 . . ?
H7B C7 H7C 109.5 . . ?
C9A C10A H10D 109.5 . . ?
C9A C10A H10E 109.5 . . ?
C9A C10A H10F 109.5 . . ?
H10D C10A H10E 109.5 . . ?
H10D C10A H10F 109.5 . . ?
H10E C10A H10F 109.5 . . ?
C20 C21 H21A 109.5 . . ?
C20 C21 H21B 109.5 . . ?
C20 C21 H21C 109.5 . . ?
H21A C21 H21B 109.5 . . ?
H21A C21 H21C 109.5 . . ?
H21B C21 H21C 109.5 . . ?
C6A C7A H7AA 109.5 . . ?
C6A C7A H7AB 109.5 . . ?
C6A C7A H7AC 109.5 . . ?
H7AA C7A H7AB 109.5 . . ?
H7AA C7A H7AC 109.5 . . ?
H7AB C7A H7AC 109.5 . . ?
C20A C21A H21D 109.5 . . ?
C20A C21A H21E 109.5 . . ?
C20A C21A H21F 109.5 . . ?
H21D C21A H21E 109.5 . . ?
H21D C21A H21F 109.5 . . ?
H21E C21A H21F 109.5 . . ?
Cl1 C1 H1AA 110.2 . . ?
Cl1 C1 H1AB 110.2 . . ?
Cl2 C1 Cl1 107.4(5) . . ?
Cl2 C1 H1AA 110.2 . . ?
Cl2 C1 H1AB 110.2 . . ?
H1AA C1 H1AB 108.5 . . ?
H1BC C1 H1BD 108.2 . . ?
Cl2A C1 H1BC 109.7 . . ?
Cl2A C1 H1BD 109.7 . . ?
Cl1A C1 H1BC 109.7 . . ?
Cl1A C1 H1BD 109.7 . . ?
Cl1A C1 Cl2A 109.9(9) . . ?
Cl3 C2 Cl4 119(2) . . ?
Cl3 C2 H2A 107.5 . . ?
Cl3 C2 H2B 107.5 . . ?
Cl4 C2 H2A 107.5 . . ?
Cl4 C2 H2B 107.5 . . ?
H2A C2 H2B 107.0 . . ?

loop_
_geom_bond_atom_site_label_1
_geom_bond_atom_site_label_2
_geom_bond_distance
_geom_bond_site_symmetry_2
_geom_bond_publ_flag
Ni1 O5 2.097(4) . ?
Ni1 O2 2.093(4) . ?
Ni1 O1 2.110(4) . ?
Ni1 O4 2.050(4) . ?
Ni1 N4 2.058(4) . ?
Ni1 N3 2.009(5) . ?
Ni1A O2A 2.088(4) . ?
Ni1A O5A 2.096(4) . ?
Ni1A O4A 2.077(4) . ?
Ni1A O1A 2.108(4) . ?
Ni1A N3A 2.030(5) . ?
Ni1A N4A 2.032(5) . ?
O5 N2 1.271(6) . ?
O2 N1 1.273(6) . ?
O2A N1A 1.269(6) . ?
O5A N2A 1.278(6) . ?
O4A N2A 1.283(6) . ?
O1A N1A 1.267(6) . ?
O1 N1 1.265(6) . ?
O4 N2 1.298(6) . ?
O6A N2A 1.220(6) . ?
O6 N2 1.225(6) . ?
O3 N1 1.230(6) . ?
N3A C12A 1.294(7) . ?
N3A C11A 1.450(7) . ?
N4A C14A 1.279(7) . ?
N4A C16A 1.436(7) . ?
O3A N1A 1.215(6) . ?
N4 C16 1.445(7) . ?
N4 C14 1.284(7) . ?
N3 C12 1.285(7) . ?
N3 C11 1.465(7) . ?
C12 C14 1.501(8) . ?
C12 C13 1.473(8) . ?
C12A C14A 1.491(8) . ?
C12A C13A 1.504(8) . ?
C14A C15A 1.498(8) . ?
C11A C4A 1.397(8) . ?
C11A C9A 1.392(8) . ?
C16 C23 1.404(8) . ?
C16 C17 1.387(8) . ?
C14 C15 1.493(8) . ?
C16A C23A 1.382(8) . ?
C16A C17A 1.407(8) . ?
C9 C11 1.392(8) . ?
C9 C10 1.495(8) . ?
C9 C8 1.398(8) . ?
C4 C11 1.387(8) . ?
C4 C5 1.389(8) . ?
C4 C3 1.515(8) . ?
C23 C22 1.406(8) . ?
C23 C24 1.486(8) . ?
C19 H19 0.9500 . ?
C19 C17 1.400(8) . ?
C19 C20 1.403(9) . ?
C18A H18D 0.9800 . ?
C18A H18E 0.9800 . ?
C18A H18F 0.9800 . ?
C18A C17A 1.509(8) . ?
C23A C24A 1.523(8) . ?
C23A C22A 1.390(8) . ?
C17A C19A 1.388(8) . ?
C22 H22 0.9500 . ?
C22 C20 1.371(9) . ?
C15 H15A 0.9800 . ?
C15 H15B 0.9800 . ?
C15 H15C 0.9800 . ?
C17 C18 1.517(8) . ?
C5 H5 0.9500 . ?
C5 C6 1.394(8) . ?
C24A H24D 0.9800 . ?
C24A H24E 0.9800 . ?
C24A H24F 0.9800 . ?
C4A C5A 1.390(8) . ?
C4A C3A 1.510(8) . ?
C10 H10A 0.9800 . ?
C10 H10B 0.9800 . ?
C10 H10C 0.9800 . ?
C8 H8 0.9500 . ?
C8 C6 1.378(8) . ?
C5A H5A 0.9500 . ?
C5A C6A 1.375(9) . ?
C15A H15D 0.9800 . ?
C15A H15E 0.9800 . ?
C15A H15F 0.9800 . ?
C20 C21 1.521(8) . ?
C6A C8A 1.375(9) . ?
C6A C7A 1.512(9) . ?
C8A H8A 0.9500 . ?
C8A C9A 1.403(8) . ?
C13 H13A 0.9800 . ?
C13 H13B 0.9800 . ?
C13 H13C 0.9800 . ?
C9A C10A 1.508(9) . ?
C24 H24A 0.9800 . ?
C24 H24B 0.9800 . ?
C24 H24C 0.9800 . ?
C3A H3AA 0.9800 . ?
C3A H3AB 0.9800 . ?
C3A H3AC 0.9800 . ?
C18 H18A 0.9800 . ?
C18 H18B 0.9800 . ?
C18 H18C 0.9800 . ?
C19A H19A 0.9500 . ?
C19A C20A 1.382(9) . ?
C6 C7 1.504(8) . ?
C13A H13D 0.9800 . ?
C13A H13E 0.9800 . ?
C13A H13F 0.9800 . ?
C3 H3A 0.9800 . ?
C3 H3B 0.9800 . ?
C3 H3C 0.9800 . ?
C20A C22A 1.379(9) . ?
C20A C21A 1.513(9) . ?
C22A H22A 0.9500 . ?
C7 H7A 0.9800 . ?
C7 H7B 0.9800 . ?
C7 H7C 0.9800 . ?
C10A H10D 0.9800 . ?
C10A H10E 0.9800 . ?
C10A H10F 0.9800 . ?
C21 H21A 0.9800 . ?
C21 H21B 0.9800 . ?
C21 H21C 0.9800 . ?
C7A H7AA 0.9800 . ?
C7A H7AB 0.9800 . ?
C7A H7AC 0.9800 . ?
C21A H21D 0.9800 . ?
C21A H21E 0.9800 . ?
C21A H21F 0.9800 . ?
Cl1 C1 1.803(9) . ?
Cl2 C1 1.745(10) . ?
C1 H1AA 0.9900 . ?
C1 H1AB 0.9900 . ?
C1 H1BC 0.9900 . ?
C1 H1BD 0.9900 . ?
C1 Cl2A 1.821(11) . ?
C1 Cl1A 1.759(12) . ?
Cl3 C2 1.69(2) . ?
Cl4 C2 1.70(2) . ?
C2 H2A 0.9900 . ?
C2 H2B 0.9900 . ?

loop_
_geom_hbond_atom_site_label_D
_geom_hbond_atom_site_label_H
_geom_hbond_atom_site_label_A
_geom_hbond_distance_DH
_geom_hbond_distance_HA
_geom_hbond_distance_DA
_geom_hbond_angle_DHA
_geom_hbond_site_symmetry_A
_geom_hbond_publ_flag
C15 H15A O3A 0.98 2.53 3.373(8) 144.4 4_575 yes
C15 H15C Cl3 0.98 2.83 3.644(12) 141.1 . yes

loop_
_geom_torsion_atom_site_label_1
_geom_torsion_atom_site_label_2
_geom_torsion_atom_site_label_3
_geom_torsion_atom_site_label_4
_geom_torsion
_geom_torsion_site_symmetry_1
_geom_torsion_site_symmetry_2
_geom_torsion_site_symmetry_3
_geom_torsion_site_symmetry_4
_geom_torsion_publ_flag
Ni1 O5 N2 O4 3.3(5) . . . . ?
Ni1 O5 N2 O6 -176.8(5) . . . . ?
Ni1 O2 N1 O1 4.4(5) . . . . ?
Ni1 O2 N1 O3 -174.8(5) . . . . ?
Ni1 O1 N1 O2 -4.4(5) . . . . ?
Ni1 O1 N1 O3 174.8(5) . . . . ?
Ni1 O4 N2 O5 -3.3(5) . . . . ?
Ni1 O4 N2 O6 176.7(5) . . . . ?
Ni1 N4 C16 C23 -87.1(6) . . . . ?
Ni1 N4 C16 C17 92.1(6) . . . . ?
Ni1 N4 C14 C12 -5.6(6) . . . . ?
Ni1 N4 C14 C15 178.1(4) . . . . ?
Ni1 N3 C12 C14 2.8(6) . . . . ?
Ni1 N3 C12 C13 -179.7(5) . . . . ?
Ni1 N3 C11 C9 -91.1(6) . . . . ?
Ni1 N3 C11 C4 84.4(6) . . . . ?
Ni1A O2A N1A O1A 1.4(5) . . . . ?
Ni1A O2A N1A O3A -177.5(5) . . . . ?
Ni1A O5A N2A O4A 1.6(5) . . . . ?
Ni1A O5A N2A O6A -179.6(5) . . . . ?
Ni1A O4A N2A O5A -1.6(5) . . . . ?
Ni1A O4A N2A O6A 179.5(5) . . . . ?
Ni1A O1A N1A O2A -1.3(5) . . . . ?
Ni1A O1A N1A O3A 177.5(5) . . . . ?
Ni1A N3A C12A C14A 3.0(6) . . . . ?
Ni1A N3A C12A C13A -178.8(5) . . . . ?
Ni1A N3A C11A C4A -87.5(6) . . . . ?
Ni1A N3A C11A C9A 89.5(6) . . . . ?
Ni1A N4A C14A C12A 4.7(6) . . . . ?
Ni1A N4A C14A C15A -174.6(5) . . . . ?
Ni1A N4A C16A C23A 101.5(6) . . . . ?
Ni1A N4A C16A C17A -76.1(6) . . . . ?
N3A C12A C14A N4A -5.3(7) . . . . ?
N3A C12A C14A C15A 174.1(5) . . . . ?
N3A C11A C4A C5A 178.9(5) . . . . ?
N3A C11A C4A C3A -3.3(9) . . . . ?
N3A C11A C9A C8A -177.5(6) . . . . ?
N3A C11A C9A C10A 4.1(10) . . . . ?
N4A C16A C23A C24A 0.1(9) . . . . ?
N4A C16A C23A C22A -177.9(5) . . . . ?
N4A C16A C17A C18A -1.8(8) . . . . ?
N4A C16A C17A C19A 177.9(5) . . . . ?
N4 C16 C23 C22 178.8(5) . . . . ?
N4 C16 C23 C24 -3.5(8) . . . . ?
N4 C16 C17 C19 -180.0(5) . . . . ?
N4 C16 C17 C18 -1.3(8) . . . . ?
N3 C12 C14 N4 2.1(7) . . . . ?
N3 C12 C14 C15 178.6(5) . . . . ?
C12 N3 C11 C9 85.0(7) . . . . ?
C12 N3 C11 C4 -99.5(7) . . . . ?
C12A N3A C11A C4A 89.5(6) . . . . ?
C12A N3A C11A C9A -93.5(7) . . . . ?
C14A N4A C16A C23A -67.4(7) . . . . ?
C14A N4A C16A C17A 115.0(6) . . . . ?
C11A N3A C12A C14A -174.3(5) . . . . ?
C11A N3A C12A C13A 3.8(9) . . . . ?
C11A C4A C5A C6A -2.1(10) . . . . ?
C16 N4 C14 C12 173.1(5) . . . . ?
C16 N4 C14 C15 -3.1(8) . . . . ?
C16 C23 C22 C20 1.8(9) . . . . ?
C14 N4 C16 C23 94.3(6) . . . . ?
C14 N4 C16 C17 -86.5(7) . . . . ?
C16A N4A C14A C12A 174.5(5) . . . . ?
C16A N4A C14A C15A -4.9(9) . . . . ?
C16A C23A C22A C20A 0.0(10) . . . . ?
C16A C17A C19A C20A 0.2(10) . . . . ?
C9 C8 C6 C5 1.7(11) . . . . ?
C9 C8 C6 C7 -178.0(7) . . . . ?
C4 C5 C6 C8 -2.7(10) . . . . ?
C4 C5 C6 C7 177.1(6) . . . . ?
C23 C16 C17 C19 -0.8(9) . . . . ?
C23 C16 C17 C18 177.8(6) . . . . ?
C23 C22 C20 C19 -2.0(10) . . . . ?
C23 C22 C20 C21 179.9(6) . . . . ?
C11 N3 C12 C14 -173.6(5) . . . . ?
C11 N3 C12 C13 3.9(9) . . . . ?
C11 C9 C8 C6 0.2(10) . . . . ?
C11 C4 C5 C6 1.6(9) . . . . ?
C18A C17A C19A C20A 179.9(7) . . . . ?
C23A C16A C17A C18A -179.4(6) . . . . ?
C23A C16A C17A C19A 0.3(9) . . . . ?
C17A C16A C23A C24A 177.7(6) . . . . ?
C17A C16A C23A C22A -0.4(9) . . . . ?
C17A C19A C20A C22A -0.6(11) . . . . ?
C17A C19A C20A C21A -179.5(7) . . . . ?
C17 C16 C23 C22 -0.3(9) . . . . ?
C17 C16 C23 C24 177.4(6) . . . . ?
C17 C19 C20 C22 0.8(10) . . . . ?
C17 C19 C20 C21 178.9(6) . . . . ?
C5 C4 C11 N3 -174.8(5) . . . . ?
C5 C4 C11 C9 0.5(9) . . . . ?
C24A C23A C22A C20A -178.1(7) . . . . ?
C4A C11A C9A C8A -0.6(10) . . . . ?
C4A C11A C9A C10A -179.0(6) . . . . ?
C4A C5A C6A C8A 1.1(11) . . . . ?
C4A C5A C6A C7A -178.9(7) . . . . ?
C10 C9 C11 N3 -8.0(9) . . . . ?
C10 C9 C11 C4 176.6(6) . . . . ?
C10 C9 C8 C6 -177.8(7) . . . . ?
C8 C9 C11 N3 174.0(6) . . . . ?
C8 C9 C11 C4 -1.4(9) . . . . ?
C5A C6A C8A C9A 0.2(11) . . . . ?
C20 C19 C17 C16 0.6(9) . . . . ?
C20 C19 C17 C18 -178.0(6) . . . . ?
C6A C8A C9A C11A -0.5(11) . . . . ?
C6A C8A C9A C10A 177.9(7) . . . . ?
C13 C12 C14 N4 -175.6(5) . . . . ?
C13 C12 C14 C15 0.9(8) . . . . ?
C9A C11A C4A C5A 1.9(9) . . . . ?
C9A C11A C4A C3A 179.7(6) . . . . ?
C24 C23 C22 C20 -175.9(6) . . . . ?
C3A C4A C5A C6A -179.9(7) . . . . ?
C19A C20A C22A C23A 0.5(11) . . . . ?
C13A C12A C14A N4A 176.5(5) . . . . ?
C13A C12A C14A C15A -4.1(8) . . . . ?
C3 C4 C11 N3 6.9(9) . . . . ?
C3 C4 C11 C9 -177.9(6) . . . . ?
C3 C4 C5 C6 180.0(6) . . . . ?
C7A C6A C8A C9A -179.7(7) . . . . ?
C21A C20A C22A C23A 179.4(7) . . . . ?
